data_4113913
loop_
_publ_author_name
'J. Christopher Thomas'
'Jonas C. Peters'

_publ_section_title
;
 Zwitterionic and Cationic Bis(phosphine) Platinum(II) Complexes:
 Structural, Electronic, and Mechanistic Comparisons Relevant to Ligand
 Exchange and Benzene C-H Activation Processes
;
_journal_name_full 'Journal of the American Chemical Society'
_journal_page_first 8870
_journal_page_last 8888
_journal_paper_doi 10.1021/ja0296071
_journal_volume 125
_journal_year 2003
_chemical_formula_moiety 'C40 H40 P2 Pt Si, C7 H8'
_chemical_formula_sum 'C47 H48 P2 Pt Si'
_chemical_formula_weight 897.97
_chemical_name_common (Ph2SiP2)Pt(Me)2toluene
_chemical_name_systematic
; 
 ? 
;
_space_group_IT_number 14
_symmetry_cell_setting monoclinic
_symmetry_space_group_name_Hall '-P 2yn'
_symmetry_space_group_name_H-M 'P 1 21/n 1'
_atom_sites_solution_hydrogens geom
_atom_sites_solution_primary direct
_atom_sites_solution_secondary difmap
_audit_creation_method SHELXL-97
_cell_angle_alpha 90.00
_cell_angle_beta 90.0210(10)
_cell_angle_gamma 90.00
_cell_formula_units_Z 4
_cell_length_a 12.4923(9)
_cell_length_b 21.3358(16)
_cell_length_c 14.6898(11)
_cell_measurement_temperature 96(2)
_cell_volume 3915.3(5)
_computing_cell_refinement 'Bruker XSCANS'
_computing_data_collection 'Bruker XSCANS'
_computing_data_reduction 'Bruker SHELXTL'
_computing_molecular_graphics 'Bruker SHELXTL'
_computing_publication_material 'Bruker SHELXTL'
_computing_structure_refinement 'SHELXL-97 (Sheldrick, 1997)'
_computing_structure_solution 'SHELXS-97 (Sheldrick, 1990)'
_diffrn_ambient_temperature 96(2)
_diffrn_measured_fraction_theta_full 0.955
_diffrn_measured_fraction_theta_max 0.955
_diffrn_measurement_device_type 'CCD area detector'
_diffrn_measurement_method '\w scans'
_diffrn_radiation_monochromator graphite
_diffrn_radiation_source 'fine-focus sealed tube'
_diffrn_radiation_type MoK\a
_diffrn_radiation_wavelength 0.71073
_diffrn_reflns_av_R_equivalents 0.0728
_diffrn_reflns_av_sigmaI/netI 0.0376
_diffrn_reflns_limit_h_max 16
_diffrn_reflns_limit_h_min -16
_diffrn_reflns_limit_k_max 28
_diffrn_reflns_limit_k_min -28
_diffrn_reflns_limit_l_max 19
_diffrn_reflns_limit_l_min -19
_diffrn_reflns_number 81512
_diffrn_reflns_theta_full 28.51
_diffrn_reflns_theta_max 28.51
_diffrn_reflns_theta_min 1.68
_exptl_absorpt_coefficient_mu 3.729
_exptl_absorpt_correction_type none
_exptl_crystal_colour Colorless
_exptl_crystal_density_diffrn 1.523
_exptl_crystal_description Block
_exptl_crystal_F_000 1808
_exptl_crystal_size_max 0.20
_exptl_crystal_size_mid 0.15
_exptl_crystal_size_min 0.15
_refine_diff_density_max 1.300
_refine_diff_density_min -0.599
_refine_diff_density_rms 0.121
_refine_ls_extinction_method none
_refine_ls_goodness_of_fit_ref 1.258
_refine_ls_hydrogen_treatment mixed
_refine_ls_matrix_type full
_refine_ls_number_parameters 463
_refine_ls_number_reflns 9476
_refine_ls_number_restraints 0
_refine_ls_restrained_S_all 1.258
_refine_ls_R_factor_all 0.0402
_refine_ls_R_factor_gt 0.0272
_refine_ls_shift/su_max 0.015
_refine_ls_shift/su_mean 0.000
_refine_ls_structure_factor_coef Fsqd
_refine_ls_weighting_details 'calc w=1/[\s^2^(Fo^2^)+(0.0200P)^2^+0.0000P] where P=(Fo^2^+2Fc^2^)/3'
_refine_ls_weighting_scheme calc
_refine_ls_wR_factor_gt 0.0546
_refine_ls_wR_factor_ref 0.0574
_reflns_number_gt 7698
_reflns_number_total 9476
_reflns_threshold_expression >2sigma(I)
_cod_data_source_file ja0296071si20021205_064127_2.cif
_cod_data_source_block Ph2SiP2PtMe2toluene
_cod_database_code 4113913

loop_
_symmetry_equiv_pos_as_xyz
'x, y, z'
'-x+1/2, y+1/2, -z+1/2'
'-x, -y, -z'
'x-1/2, -y-1/2, z-1/2'

loop_
_atom_site_label
_atom_site_type_symbol
_atom_site_fract_x
_atom_site_fract_y
_atom_site_fract_z
_atom_site_U_iso_or_equiv
_atom_site_adp_type
_atom_site_occupancy
_atom_site_symmetry_multiplicity
_atom_site_calc_flag
_atom_site_refinement_flags
Pt Pt 0.248639(8) 0.081701(5) 0.226652(7) 0.01119(4) Uani 1 1 d .
P1 P 0.25043(6) 0.15803(3) 0.11800(5) 0.01181(15) Uani 1 1 d .
P2 P 0.41975(6) 0.10026(3) 0.27414(5) 0.01199(15) Uani 1 1 d .
Si Si 0.49943(6) 0.18407(4) 0.10914(5) 0.01160(15) Uani 1 1 d .
C1 C 0.5369(2) 0.26813(13) 0.08959(19) 0.0129(6) Uani 1 1 d .
C2 C 0.5495(2) 0.29095(13) 0.0004(2) 0.0167(6) Uani 1 1 d .
H2 H 0.5357 0.2640 -0.0497 0.020 Uiso 1 1 calc R
C3 C 0.5818(2) 0.35236(14) -0.0157(2) 0.0204(7) Uani 1 1 d .
H3 H 0.5895 0.3669 -0.0765 0.024 Uiso 1 1 calc R
C4 C 0.6025(3) 0.39221(14) 0.0558(2) 0.0224(7) Uani 1 1 d .
H4 H 0.6251 0.4340 0.0447 0.027 Uiso 1 1 calc R
C5 C 0.5902(3) 0.37082(14) 0.1444(2) 0.0233(7) Uani 1 1 d .
H5 H 0.6038 0.3982 0.1941 0.028 Uiso 1 1 calc R
C6 C 0.5581(2) 0.30972(14) 0.1605(2) 0.0183(6) Uani 1 1 d .
H6 H 0.5504 0.2958 0.2215 0.022 Uiso 1 1 calc R
C7 C 0.6132(2) 0.13557(13) 0.06502(18) 0.0135(6) Uani 1 1 d .
C8 C 0.6024(2) 0.08207(13) 0.01147(19) 0.0159(6) Uani 1 1 d .
H8 H 0.5329 0.0685 -0.0059 0.019 Uiso 1 1 calc R
C9 C 0.6915(2) 0.04809(14) -0.0171(2) 0.0188(6) Uani 1 1 d .
H9 H 0.6825 0.0124 -0.0549 0.023 Uiso 1 1 calc R
C10 C 0.7926(2) 0.06630(14) 0.0095(2) 0.0197(7) Uani 1 1 d .
H10 H 0.8532 0.0427 -0.0091 0.024 Uiso 1 1 calc R
C11 C 0.8060(2) 0.11882(14) 0.0633(2) 0.0187(6) Uani 1 1 d .
H11 H 0.8756 0.1312 0.0820 0.022 Uiso 1 1 calc R
C12 C 0.7172(2) 0.15345(14) 0.0901(2) 0.0180(6) Uani 1 1 d .
H12 H 0.7272 0.1900 0.1261 0.022 Uiso 1 1 calc R
C13 C 0.3715(2) 0.16284(13) 0.04792(18) 0.0125(6) Uani 1 1 d .
H13A H 0.3590 0.1943 -0.0005 0.015 Uiso 1 1 calc R
H13B H 0.3820 0.1218 0.0177 0.015 Uiso 1 1 calc R
C14 C 0.4841(2) 0.17272(12) 0.23555(18) 0.0124(6) Uani 1 1 d .
H14A H 0.5562 0.1748 0.2634 0.015 Uiso 1 1 calc R
H14B H 0.4425 0.2085 0.2597 0.015 Uiso 1 1 calc R
C15 C 0.1474(2) 0.15543(13) 0.02951(18) 0.0133(6) Uani 1 1 d .
C16 C 0.1437(2) 0.10150(14) -0.0238(2) 0.0166(6) Uani 1 1 d .
H16 H 0.1932 0.0686 -0.0126 0.020 Uiso 1 1 calc R
C17 C 0.0689(2) 0.09498(14) -0.0931(2) 0.0197(7) Uani 1 1 d .
H17 H 0.0676 0.0580 -0.1291 0.024 Uiso 1 1 calc R
C18 C -0.0041(2) 0.14296(16) -0.1095(2) 0.0211(7) Uani 1 1 d .
H18 H -0.0558 0.1388 -0.1566 0.025 Uiso 1 1 calc R
C19 C -0.0010(2) 0.19658(15) -0.0570(2) 0.0206(7) Uani 1 1 d .
H19 H -0.0504 0.2295 -0.0687 0.025 Uiso 1 1 calc R
C20 C 0.0735(2) 0.20307(14) 0.01289(19) 0.0156(6) Uani 1 1 d .
H20 H 0.0740 0.2399 0.0492 0.019 Uiso 1 1 calc R
C21 C 0.2389(2) 0.23607(13) 0.16834(19) 0.0142(6) Uani 1 1 d .
C22 C 0.2723(2) 0.28986(13) 0.1224(2) 0.0175(6) Uani 1 1 d .
H22 H 0.2965 0.2868 0.0613 0.021 Uiso 1 1 calc R
C23 C 0.2705(2) 0.34828(14) 0.1656(2) 0.0194(6) Uani 1 1 d .
H23 H 0.2941 0.3846 0.1341 0.023 Uiso 1 1 calc R
C24 C 0.2344(2) 0.35289(15) 0.2542(2) 0.0210(7) Uani 1 1 d .
H24 H 0.2336 0.3925 0.2837 0.025 Uiso 1 1 calc R
C25 C 0.1990(2) 0.29990(14) 0.3008(2) 0.0199(7) Uani 1 1 d .
H25 H 0.1737 0.3034 0.3615 0.024 Uiso 1 1 calc R
C26 C 0.2011(2) 0.24165(14) 0.25757(19) 0.0175(6) Uani 1 1 d .
H26 H 0.1766 0.2055 0.2890 0.021 Uiso 1 1 calc R
C27 C 0.5155(2) 0.03886(13) 0.24339(18) 0.0134(6) Uani 1 1 d .
C28 C 0.4768(2) -0.01913(13) 0.21512(19) 0.0160(6) Uani 1 1 d .
H28 H 0.4018 -0.0261 0.2125 0.019 Uiso 1 1 calc R
C29 C 0.5466(2) -0.06698(13) 0.1907(2) 0.0185(6) Uani 1 1 d .
H29 H 0.5192 -0.1064 0.1718 0.022 Uiso 1 1 calc R
C30 C 0.6560(2) -0.05710(14) 0.1941(2) 0.0197(6) Uani 1 1 d .
H30 H 0.7038 -0.0898 0.1775 0.024 Uiso 1 1 calc R
C31 C 0.6957(2) 0.00062(14) 0.2216(2) 0.0200(7) Uani 1 1 d .
H31 H 0.7708 0.0076 0.2236 0.024 Uiso 1 1 calc R
C32 C 0.6258(2) 0.04805(14) 0.24627(19) 0.0155(6) Uani 1 1 d .
H32 H 0.6534 0.0874 0.2654 0.019 Uiso 1 1 calc R
C33 C 0.4341(2) 0.10860(13) 0.39776(19) 0.0129(6) Uani 1 1 d .
C34 C 0.3642(2) 0.14872(14) 0.4417(2) 0.0200(7) Uani 1 1 d .
H34 H 0.3082 0.1681 0.4082 0.024 Uiso 1 1 calc R
C35 C 0.3746(3) 0.16111(15) 0.5343(2) 0.0249(7) Uani 1 1 d .
H35 H 0.3262 0.1889 0.5636 0.030 Uiso 1 1 calc R
C36 C 0.4552(3) 0.13300(15) 0.5834(2) 0.0225(7) Uani 1 1 d .
H36 H 0.4637 0.1423 0.6462 0.027 Uiso 1 1 calc R
C37 C 0.5236(3) 0.09139(15) 0.5413(2) 0.0245(7) Uani 1 1 d .
H37 H 0.5779 0.0711 0.5756 0.029 Uiso 1 1 calc R
C38 C 0.5133(2) 0.07904(14) 0.4488(2) 0.0195(6) Uani 1 1 d .
H38 H 0.5605 0.0503 0.4202 0.023 Uiso 1 1 calc R
C39 C 0.0913(2) 0.05024(12) 0.19118(18) 0.0099(5) Uani 1 1 d .
H39A H 0.0507 0.0413 0.2468 0.012 Uiso 1 1 calc R
H39B H 0.0965 0.0121 0.1543 0.012 Uiso 1 1 calc R
H39C H 0.0546 0.0829 0.1562 0.012 Uiso 1 1 calc R
C40 C 0.2333(2) 0.01620(12) 0.33455(19) 0.0132(6) Uani 1 1 d .
H40A H 0.3037 -0.0014 0.3490 0.016 Uiso 1 1 calc R
H40B H 0.1848 -0.0176 0.3161 0.016 Uiso 1 1 calc R
H40C H 0.2043 0.0373 0.3884 0.016 Uiso 1 1 calc R
C41 C 0.3345(3) 0.41091(16) 0.9086(3) 0.0380(9) Uani 1 1 d .
H41A H 0.3717 0.4054 0.9667 0.057 Uiso 1 1 calc R
H41B H 0.2614 0.4256 0.9198 0.057 Uiso 1 1 calc R
H41C H 0.3728 0.4419 0.8716 0.057 Uiso 1 1 calc R
C42 C 0.3307(3) 0.34922(15) 0.8586(2) 0.0234(7) Uani 1 1 d .
C43 C 0.4089(3) 0.33253(16) 0.7958(2) 0.0260(7) Uani 1 1 d .
H43 H 0.4648 0.3613 0.7826 0.031 Uiso 1 1 calc R
C44 C 0.4076(3) 0.27546(16) 0.7522(2) 0.0245(7) Uani 1 1 d .
H44 H 0.4617 0.2654 0.7092 0.029 Uiso 1 1 calc R
C45 C 0.3273(2) 0.23264(15) 0.7713(2) 0.0224(7) Uani 1 1 d .
H45 H 0.3262 0.1930 0.7419 0.027 Uiso 1 1 calc R
C46 C 0.2488(2) 0.24826(15) 0.8333(2) 0.0216(7) Uani 1 1 d .
H46 H 0.1936 0.2191 0.8466 0.026 Uiso 1 1 calc R
C47 C 0.2496(2) 0.30583(16) 0.8764(2) 0.0232(7) Uani 1 1 d .
H47 H 0.1945 0.3160 0.9184 0.028 Uiso 1 1 calc R

loop_
_atom_site_aniso_label
_atom_site_aniso_U_11
_atom_site_aniso_U_22
_atom_site_aniso_U_33
_atom_site_aniso_U_23
_atom_site_aniso_U_13
_atom_site_aniso_U_12
Pt 0.01141(6) 0.00944(5) 0.01271(6) -0.00005(5) -0.00018(4) 0.00026(4)
P1 0.0114(3) 0.0114(3) 0.0127(4) -0.0005(3) -0.0013(3) 0.0010(3)
P2 0.0136(4) 0.0108(3) 0.0115(4) 0.0007(3) -0.0007(3) -0.0003(3)
Si 0.0126(4) 0.0111(4) 0.0111(4) -0.0002(3) -0.0006(3) -0.0008(3)
C1 0.0115(13) 0.0126(14) 0.0146(14) 0.0003(11) 0.0004(11) 0.0007(11)
C2 0.0190(15) 0.0162(15) 0.0147(15) -0.0012(12) -0.0006(12) -0.0010(12)
C3 0.0247(17) 0.0185(15) 0.0179(16) 0.0055(12) 0.0003(13) -0.0009(13)
C4 0.0279(17) 0.0137(15) 0.0255(17) 0.0013(13) -0.0013(14) -0.0045(13)
C5 0.0319(18) 0.0181(16) 0.0199(17) -0.0045(13) 0.0004(14) -0.0059(14)
C6 0.0237(16) 0.0183(15) 0.0129(14) 0.0019(12) -0.0001(12) -0.0024(13)
C7 0.0157(14) 0.0143(14) 0.0103(14) 0.0020(11) 0.0022(11) 0.0025(11)
C8 0.0162(14) 0.0179(14) 0.0136(14) 0.0008(12) -0.0027(11) 0.0005(12)
C9 0.0256(16) 0.0143(15) 0.0165(15) -0.0006(12) 0.0021(13) 0.0020(12)
C10 0.0193(15) 0.0197(16) 0.0201(16) 0.0021(12) 0.0082(12) 0.0047(12)
C11 0.0130(14) 0.0178(15) 0.0253(17) 0.0028(13) 0.0007(12) -0.0025(12)
C12 0.0189(15) 0.0155(15) 0.0195(16) -0.0020(12) 0.0019(12) -0.0038(12)
C13 0.0138(14) 0.0127(14) 0.0111(13) -0.0003(11) 0.0004(11) 0.0006(11)
C14 0.0128(14) 0.0115(14) 0.0129(14) 0.0011(11) 0.0003(11) -0.0007(11)
C15 0.0115(14) 0.0189(15) 0.0095(13) 0.0031(11) -0.0001(11) -0.0006(11)
C16 0.0156(14) 0.0170(15) 0.0173(15) 0.0021(12) -0.0005(12) 0.0016(11)
C17 0.0187(15) 0.0259(17) 0.0144(15) -0.0027(12) 0.0013(12) -0.0084(12)
C18 0.0130(15) 0.0367(19) 0.0137(15) 0.0036(13) -0.0003(12) -0.0066(13)
C19 0.0143(15) 0.0289(18) 0.0187(16) 0.0073(13) 0.0007(12) 0.0038(13)
C20 0.0147(14) 0.0165(15) 0.0154(15) 0.0019(12) 0.0017(11) 0.0021(11)
C21 0.0123(13) 0.0139(14) 0.0163(15) -0.0032(11) -0.0031(11) 0.0014(11)
C22 0.0198(15) 0.0164(15) 0.0162(15) -0.0019(12) -0.0014(12) 0.0040(12)
C23 0.0224(16) 0.0124(14) 0.0235(17) 0.0018(12) -0.0007(13) 0.0014(12)
C24 0.0213(17) 0.0154(15) 0.0263(17) -0.0083(12) -0.0023(13) 0.0071(12)
C25 0.0209(16) 0.0227(17) 0.0160(15) -0.0061(13) 0.0010(13) 0.0037(13)
C26 0.0158(14) 0.0192(15) 0.0176(15) 0.0015(12) 0.0016(12) 0.0031(12)
C27 0.0166(14) 0.0131(14) 0.0105(14) 0.0021(11) -0.0010(11) 0.0022(11)
C28 0.0175(15) 0.0170(15) 0.0136(15) 0.0029(12) -0.0008(12) -0.0004(12)
C29 0.0293(17) 0.0141(15) 0.0122(14) 0.0004(11) 0.0000(12) 0.0022(12)
C30 0.0268(17) 0.0166(15) 0.0156(15) 0.0031(12) 0.0041(13) 0.0078(13)
C31 0.0152(15) 0.0254(17) 0.0194(16) 0.0059(13) 0.0013(12) 0.0018(13)
C32 0.0182(15) 0.0139(15) 0.0145(15) 0.0021(12) -0.0025(12) 0.0004(12)
C33 0.0135(14) 0.0145(14) 0.0106(14) 0.0027(11) -0.0022(11) -0.0054(11)
C34 0.0210(16) 0.0224(16) 0.0167(15) 0.0014(13) -0.0017(12) 0.0066(13)
C35 0.0334(19) 0.0224(17) 0.0188(16) -0.0018(13) 0.0034(14) 0.0058(14)
C36 0.0300(18) 0.0255(17) 0.0121(15) 0.0004(13) -0.0021(13) -0.0053(14)
C37 0.0263(17) 0.0289(19) 0.0182(16) 0.0038(13) -0.0078(13) 0.0047(14)
C38 0.0197(15) 0.0200(15) 0.0190(15) 0.0009(13) -0.0006(12) 0.0025(13)
C39 0.0121(13) 0.0085(13) 0.0089(13) -0.0006(10) 0.0030(10) 0.0031(10)
C40 0.0121(14) 0.0058(13) 0.0217(16) -0.0023(11) -0.0003(11) 0.0009(10)
C41 0.040(2) 0.032(2) 0.042(2) -0.0075(17) -0.0136(18) 0.0042(17)
C42 0.0243(17) 0.0261(17) 0.0198(16) 0.0032(14) -0.0094(13) 0.0034(14)
C43 0.0216(17) 0.036(2) 0.0208(17) 0.0068(14) -0.0047(13) -0.0086(14)
C44 0.0206(16) 0.0343(19) 0.0186(16) 0.0035(14) 0.0012(13) 0.0026(14)
C45 0.0238(16) 0.0251(17) 0.0182(16) 0.0033(13) -0.0037(13) 0.0048(13)
C46 0.0179(15) 0.0275(17) 0.0194(16) 0.0079(14) -0.0019(12) -0.0015(13)
C47 0.0184(16) 0.0346(19) 0.0165(16) 0.0028(14) -0.0011(12) 0.0083(14)

loop_
_atom_type_symbol
_atom_type_description
_atom_type_scat_dispersion_real
_atom_type_scat_dispersion_imag
_atom_type_scat_source
C C 0.0033 0.0016 'International Tables Vol C Tables 4.2.6.8 and 6.1.1.4'
H H 0.0000 0.0000 'International Tables Vol C Tables 4.2.6.8 and 6.1.1.4'
Si Si 0.0817 0.0704 'International Tables Vol C Tables 4.2.6.8 and 6.1.1.4'
P P 0.1023 0.0942 'International Tables Vol C Tables 4.2.6.8 and 6.1.1.4'
Pt Pt -1.7033 8.3905 'International Tables Vol C Tables 4.2.6.8 and 6.1.1.4'

loop_
_geom_angle_atom_site_label_1
_geom_angle_atom_site_label_2
_geom_angle_atom_site_label_3
_geom_angle
_geom_angle_publ_flag
C40 Pt C39 83.81(10) yes
C40 Pt P1 173.77(7) ?
C39 Pt P1 93.60(7) yes
C40 Pt P2 88.32(7) yes
C39 Pt P2 171.15(7) ?
P1 Pt P2 94.62(3) yes
C40 Pt Si 135.93(7) ?
C39 Pt Si 138.53(7) ?
P1 Pt Si 48.10(2) ?
P2 Pt Si 48.36(2) ?
C15 P1 C21 105.04(13) ?
C15 P1 C13 100.54(12) ?
C21 P1 C13 103.97(13) ?
C15 P1 Pt 117.93(9) ?
C21 P1 Pt 111.51(10) ?
C13 P1 Pt 116.20(9) ?
C27 P2 C33 104.50(13) ?
C27 P2 C14 103.93(13) ?
C33 P2 C14 100.48(12) ?
C27 P2 Pt 114.34(9) ?
C33 P2 Pt 114.24(9) ?
C14 P2 Pt 117.56(9) ?
C7 Si C1 106.62(12) ?
C7 Si C14 110.34(12) ?
C1 Si C14 107.43(12) ?
C7 Si C13 110.16(12) ?
C1 Si C13 111.55(12) ?
C14 Si C13 110.64(12) ?
C7 Si Pt 114.94(9) ?
C1 Si Pt 138.40(9) ?
C14 Si Pt 56.67(8) ?
C13 Si Pt 55.85(8) ?
C6 C1 C2 117.0(3) ?
C6 C1 Si 122.8(2) ?
C2 C1 Si 120.1(2) ?
C3 C2 C1 121.1(3) ?
C3 C2 H2 119.4 ?
C1 C2 H2 119.4 ?
C4 C3 C2 120.4(3) ?
C4 C3 H3 119.8 ?
C2 C3 H3 119.8 ?
C3 C4 C5 119.5(3) ?
C3 C4 H4 120.3 ?
C5 C4 H4 120.3 ?
C6 C5 C4 120.1(3) ?
C6 C5 H5 119.9 ?
C4 C5 H5 119.9 ?
C5 C6 C1 121.8(3) ?
C5 C6 H6 119.1 ?
C1 C6 H6 119.1 ?
C8 C7 C12 117.4(3) ?
C8 C7 Si 125.1(2) ?
C12 C7 Si 117.5(2) ?
C7 C8 C9 121.3(3) ?
C7 C8 H8 119.4 ?
C9 C8 H8 119.4 ?
C10 C9 C8 120.0(3) ?
C10 C9 H9 120.0 ?
C8 C9 H9 120.0 ?
C9 C10 C11 120.1(3) ?
C9 C10 H10 120.0 ?
C11 C10 H10 120.0 ?
C10 C11 C12 119.8(3) ?
C10 C11 H11 120.1 ?
C12 C11 H11 120.1 ?
C11 C12 C7 121.3(3) ?
C11 C12 H12 119.3 ?
C7 C12 H12 119.3 ?
P1 C13 Si 116.38(14) ?
P1 C13 H13A 108.2 ?
Si C13 H13A 108.2 ?
P1 C13 H13B 108.2 ?
Si C13 H13B 108.2 ?
H13A C13 H13B 107.3 ?
P2 C14 Si 117.28(14) ?
P2 C14 H14A 108.0 ?
Si C14 H14A 108.0 ?
P2 C14 H14B 108.0 ?
Si C14 H14B 108.0 ?
H14A C14 H14B 107.2 ?
C20 C15 C16 118.8(3) ?
C20 C15 P1 124.6(2) ?
C16 C15 P1 116.6(2) ?
C17 C16 C15 121.2(3) ?
C17 C16 H16 119.4 ?
C15 C16 H16 119.4 ?
C16 C17 C18 119.6(3) ?
C16 C17 H17 120.2 ?
C18 C17 H17 120.2 ?
C19 C18 C17 119.6(3) ?
C19 C18 H18 120.2 ?
C17 C18 H18 120.2 ?
C18 C19 C20 120.9(3) ?
C18 C19 H19 119.6 ?
C20 C19 H19 119.6 ?
C19 C20 C15 119.9(3) ?
C19 C20 H20 120.0 ?
C15 C20 H20 120.0 ?
C22 C21 C26 119.0(3) ?
C22 C21 P1 122.0(2) ?
C26 C21 P1 118.9(2) ?
C21 C22 C23 120.6(3) ?
C21 C22 H22 119.7 ?
C23 C22 H22 119.7 ?
C24 C23 C22 119.7(3) ?
C24 C23 H23 120.1 ?
C22 C23 H23 120.1 ?
C23 C24 C25 120.6(3) ?
C23 C24 H24 119.7 ?
C25 C24 H24 119.7 ?
C24 C25 C26 119.6(3) ?
C24 C25 H25 120.2 ?
C26 C25 H25 120.2 ?
C25 C26 C21 120.5(3) ?
C25 C26 H26 119.7 ?
C21 C26 H26 119.7 ?
C32 C27 C28 118.5(3) ?
C32 C27 P2 122.6(2) ?
C28 C27 P2 118.9(2) ?
C29 C28 C27 120.8(3) ?
C29 C28 H28 119.6 ?
C27 C28 H28 119.6 ?
C30 C29 C28 119.9(3) ?
C30 C29 H29 120.0 ?
C28 C29 H29 120.0 ?
C29 C30 C31 119.9(3) ?
C29 C30 H30 120.1 ?
C31 C30 H30 120.1 ?
C32 C31 C30 119.9(3) ?
C32 C31 H31 120.0 ?
C30 C31 H31 120.0 ?
C31 C32 C27 120.9(3) ?
C31 C32 H32 119.6 ?
C27 C32 H32 119.6 ?
C34 C33 C38 118.5(3) ?
C34 C33 P2 117.5(2) ?
C38 C33 P2 123.9(2) ?
C33 C34 C35 121.0(3) ?
C33 C34 H34 119.5 ?
C35 C34 H34 119.5 ?
C36 C35 C34 119.8(3) ?
C36 C35 H35 120.1 ?
C34 C35 H35 120.1 ?
C37 C36 C35 120.0(3) ?
C37 C36 H36 120.0 ?
C35 C36 H36 120.0 ?
C36 C37 C38 120.2(3) ?
C36 C37 H37 119.9 ?
C38 C37 H37 119.9 ?
C33 C38 C37 120.4(3) ?
C33 C38 H38 119.8 ?
C37 C38 H38 119.8 ?
Pt C39 H39A 109.5 ?
Pt C39 H39B 109.5 ?
H39A C39 H39B 109.5 ?
Pt C39 H39C 109.5 ?
H39A C39 H39C 109.5 ?
H39B C39 H39C 109.5 ?
Pt C40 H40A 109.5 ?
Pt C40 H40B 109.5 ?
H40A C40 H40B 109.5 ?
Pt C40 H40C 109.5 ?
H40A C40 H40C 109.5 ?
H40B C40 H40C 109.5 ?
C42 C41 H41A 109.5 ?
C42 C41 H41B 109.5 ?
H41A C41 H41B 109.5 ?
C42 C41 H41C 109.5 ?
H41A C41 H41C 109.5 ?
H41B C41 H41C 109.5 ?
C43 C42 C47 117.6(3) ?
C43 C42 C41 121.7(3) ?
C47 C42 C41 120.7(3) ?
C44 C43 C42 121.8(3) ?
C44 C43 H43 119.1 ?
C42 C43 H43 119.1 ?
C43 C44 C45 119.8(3) ?
C43 C44 H44 120.1 ?
C45 C44 H44 120.1 ?
C46 C45 C44 119.3(3) ?
C46 C45 H45 120.4 ?
C44 C45 H45 120.4 ?
C45 C46 C47 120.8(3) ?
C45 C46 H46 119.6 ?
C47 C46 H46 119.6 ?
C46 C47 C42 120.6(3) ?
C46 C47 H47 119.7 ?
C42 C47 H47 119.7 ?

loop_
_geom_bond_atom_site_label_1
_geom_bond_atom_site_label_2
_geom_bond_distance
_geom_bond_publ_flag
Pt C40 2.122(3) yes
Pt C39 2.142(3) yes
Pt P1 2.2804(7) yes
Pt P2 2.2829(7) yes
Pt Si 4.1916(8) yes
P1 C15 1.830(3) ?
P1 C21 1.828(3) ?
P1 C13 1.832(3) ?
P2 C27 1.830(3) ?
P2 C33 1.833(3) ?
P2 C14 1.833(3) ?
Si C7 1.874(3) ?
Si C1 1.876(3) ?
Si C14 1.882(3) ?
Si C13 1.889(3) ?
C1 C6 1.393(4) ?
C1 C2 1.406(4) ?
C2 C3 1.391(4) ?
C2 H2 0.9500 ?
C3 C4 1.376(4) ?
C3 H3 0.9500 ?
C4 C5 1.387(4) ?
C4 H4 0.9500 ?
C5 C6 1.384(4) ?
C5 H5 0.9500 ?
C6 H6 0.9500 ?
C7 C8 1.393(4) ?
C7 C12 1.404(4) ?
C8 C9 1.393(4) ?
C8 H8 0.9500 ?
C9 C10 1.378(4) ?
C9 H9 0.9500 ?
C10 C11 1.381(4) ?
C10 H10 0.9500 ?
C11 C12 1.389(4) ?
C11 H11 0.9500 ?
C12 H12 0.9500 ?
C13 H13A 0.9900 ?
C13 H13B 0.9900 ?
C14 H14A 0.9900 ?
C14 H14B 0.9900 ?
C15 C20 1.394(4) ?
C15 C16 1.393(4) ?
C16 C17 1.388(4) ?
C16 H16 0.9500 ?
C17 C18 1.392(4) ?
C17 H17 0.9500 ?
C18 C19 1.380(4) ?
C18 H18 0.9500 ?
C19 C20 1.393(4) ?
C19 H19 0.9500 ?
C20 H20 0.9500 ?
C21 C22 1.395(4) ?
C21 C26 1.399(4) ?
C22 C23 1.399(4) ?
C22 H22 0.9500 ?
C23 C24 1.382(4) ?
C23 H23 0.9500 ?
C24 C25 1.393(4) ?
C24 H24 0.9500 ?
C25 C26 1.396(4) ?
C25 H25 0.9500 ?
C26 H26 0.9500 ?
C27 C32 1.393(4) ?
C27 C28 1.391(4) ?
C28 C29 1.389(4) ?
C28 H28 0.9500 ?
C29 C30 1.383(4) ?
C29 H29 0.9500 ?
C30 C31 1.388(4) ?
C30 H30 0.9500 ?
C31 C32 1.385(4) ?
C31 H31 0.9500 ?
C32 H32 0.9500 ?
C33 C34 1.383(4) ?
C33 C38 1.392(4) ?
C34 C35 1.392(4) ?
C34 H34 0.9500 ?
C35 C36 1.375(4) ?
C35 H35 0.9500 ?
C36 C37 1.379(4) ?
C36 H36 0.9500 ?
C37 C38 1.390(4) ?
C37 H37 0.9500 ?
C38 H38 0.9500 ?
C39 H39A 0.9800 ?
C39 H39B 0.9800 ?
C39 H39C 0.9800 ?
C40 H40A 0.9800 ?
C40 H40B 0.9800 ?
C40 H40C 0.9800 ?
C41 C42 1.508(5) ?
C41 H41A 0.9800 ?
C41 H41B 0.9800 ?
C41 H41C 0.9800 ?
C42 C43 1.390(4) ?
C42 C47 1.397(5) ?
C43 C44 1.376(4) ?
C43 H43 0.9500 ?
C44 C45 1.386(4) ?
C44 H44 0.9500 ?
C45 C46 1.379(4) ?
C45 H45 0.9500 ?
C46 C47 1.381(4) ?
C46 H46 0.9500 ?
C47 H47 0.9500 ?
